data_1509262
loop_
_publ_author_name
'Angel Garc\'ia-Raso'
'Juan J. Fiol'
'G. Martorell'
'Adela L\'opez-Zafra'
'Miguel Quir\'os'

_publ_section_title
;
 Metallation of 2-sulfanilamidopyrimidine (sulfadiazine). X-ray
 diffraction structure and solution behaviour of bis(sulfadiazinato)
 mercury(II) bis(dimethylsulfoxide)
;
_journal_name_full Polyhedron
_journal_page_first 613
_journal_page_last 621
_journal_paper_doi 10.1016/0277-5387(96)00317-8
_journal_volume 16
_journal_year 1997
_chemical_formula_sum 'C24 H30 Hg N8 O6 S4'
_chemical_formula_weight 855.4
_space_group_IT_number 15
_symmetry_cell_setting monoclinic
_symmetry_space_group_name_Hall '-C 2yc'
_symmetry_space_group_name_H-M 'C 1 2/c 1'
_atom_sites_solution_hydrogens geom
_atom_sites_solution_primary heavy
_atom_sites_solution_secondary difmap
_cell_angle_alpha 90
_cell_angle_beta 106.68(2)
_cell_angle_gamma 90
_cell_formula_units_Z 4
_cell_length_a 20.537(7)
_cell_length_b 8.653(3)
_cell_length_c 18.846(6)
_cell_measurement_temperature 298(2)
_cell_volume 3208.1(19)
_diffrn_measurement_device_type 'Siemens Nicolet P4'
_diffrn_radiation_type MoK\a
_diffrn_radiation_wavelength 0.71073
_diffrn_reflns_limit_h_max 28
_diffrn_reflns_limit_h_min 0
_diffrn_reflns_limit_k_max 12
_diffrn_reflns_limit_k_min 0
_diffrn_reflns_limit_l_max 25
_diffrn_reflns_limit_l_min -26
_diffrn_reflns_number 4653
_diffrn_reflns_theta_max 30.00
_diffrn_reflns_theta_min 1.00
_exptl_absorpt_coefficient_mu 5.111
_exptl_absorpt_correction_T_max 0.702
_exptl_absorpt_correction_T_min 0.360
_exptl_absorpt_correction_type empirical
_exptl_crystal_colour colourless
_exptl_crystal_density_diffrn 1.772
_exptl_crystal_density_method 'not measured'
_exptl_crystal_description laminae
_exptl_crystal_F_000 1688
_exptl_crystal_size_max 0.35
_exptl_crystal_size_mid 0.25
_exptl_crystal_size_min 0.08
_refine_diff_density_max 1.09
_refine_diff_density_min -2.26
_refine_ls_extinction_method none
_refine_ls_goodness_of_fit_ref 1.04
_refine_ls_hydrogen_treatment constr
_refine_ls_matrix_type full
_refine_ls_number_reflns 3551
_refine_ls_R_factor_all 0.0527
_refine_ls_R_factor_gt 0.0418
_refine_ls_shift/su_max 0.001
_refine_ls_shift/su_mean 0.000
_refine_ls_structure_factor_coef F
_refine_ls_weighting_details 'calc w=1/[\s^2^(Fo^2^)+0.0012(Fo^2^)]'
_refine_ls_weighting_scheme calc
_refine_ls_wR_factor_ref 0.0542
_reflns_number_gt 3551
_reflns_number_total 4267
_reflns_threshold_expression >2sigma(I)
_cod_data_source_file hgbalear.cif
_cod_data_source_block hgbalear
_cod_original_cell_volume 3207(3)
_cod_database_code 1509262

loop_
_symmetry_equiv_pos_as_xyz
'x, y, z'
'-x, y, 0.5-z'
'-x, -y, -z'
'x, -y, 0.5+z'
'0.5+x, 0.5+y, z'
'0.5-x, 0.5+y, 0.5-z'
'0.5-x, 0.5-y, -z'
'0.5+x, 0.5-y, 0.5+z'

loop_
_atom_site_label
_atom_site_type_symbol
_atom_site_fract_x
_atom_site_fract_y
_atom_site_fract_z
_atom_site_U_iso_or_equiv
_atom_site_adp_type
Hg Hg 0.00000 0.07195(3) 0.25000 0.03600(8) Uani
N1A N 0.0588(3) 0.3303(5) 0.3499(3) 0.0492(15) Uani
C2A C 0.1091(3) 0.2230(6) 0.3704(3) 0.0384(14) Uani
N2A N 0.0926(2) 0.0826(4) 0.3328(3) 0.0390(12) Uani
N3A N 0.1708(2) 0.2407(5) 0.4209(3) 0.0470(14) Uani
C4A C 0.1828(3) 0.3824(7) 0.4536(3) 0.0474(17) Uani
H4A H 0.2254(3) 0.4001(7) 0.4903(3) 0.108(9) Uiso
C5A C 0.1362(4) 0.5014(7) 0.4358(4) 0.058(2) Uani
H5A H 0.1458(4) 0.6011(7) 0.4587(4) 0.107(9) Uiso
C6A C 0.0736(4) 0.4691(7) 0.3825(4) 0.057(2) Uani
H6A H 0.0403(4) 0.5499(7) 0.3688(4) 0.108(9) Uiso
S1B S 0.13243(8) -0.08186(13) 0.36202(7) 0.0434(4) Uani
O1B O 0.0916(2) -0.1983(4) 0.3124(2) 0.0570(14) Uani
O2B O 0.1432(3) -0.1045(5) 0.4410(3) 0.060(2) Uani
C1B C 0.2133(3) -0.0689(6) 0.3461(3) 0.050(2) Uani
C2B C 0.2256(3) 0.0299(9) 0.2930(4) 0.060(2) Uani
H2B H 0.1905(3) 0.0988(9) 0.2663(4) 0.108(9) Uiso
C3B C 0.2885(4) 0.0278(13) 0.2783(5) 0.084(3) Uani
H3B H 0.2960(4) 0.0963(13) 0.2414(5) 0.108(9) Uiso
C4B C 0.3407(5) -0.0698(13) 0.3169(6) 0.091(4) Uani
N4B N 0.4044(4) -0.0699(13) 0.3058(7) 0.148(6) Uani
H41B H 0.4132(4) -0.0051(13) 0.2723(7) 0.108(9) Uiso
H42B H 0.4370(4) -0.1345(13) 0.3317(7) 0.108(9) Uiso
C5B C 0.3282(4) -0.1703(11) 0.3688(6) 0.099(4) Uani
H5B H 0.3626(4) -0.2433(11) 0.3929(6) 0.108(9) Uiso
C6B C 0.2652(4) -0.1698(8) 0.3859(4) 0.069(2) Uani
H6B H 0.2582(4) -0.2354(8) 0.4241(4) 0.108(9) Uiso
S1D S 0.0790(1) -0.1487(3) 0.1258(1) 0.0784(9) Uani
O1D O 0.0582(3) 0.0155(7) 0.1369(3) 0.076(2) Uani
C1D C 0.1574(5) -0.1335(14) 0.1014(5) 0.096(4) Uani
H11D H 0.1930(5) -0.0992(14) 0.1436(5) 0.108(9) Uiso
H12D H 0.1691(5) -0.2325(14) 0.0856(5) 0.108(9) Uiso
H13D H 0.1517(5) -0.0602(14) 0.0618(5) 0.108(9) Uiso
C2D C 0.0263(7) -0.2119(12) 0.0377(6) 0.107(5) Uani
H21D H 0.0423(7) -0.3131(12) 0.0302(6) 0.108(9) Uiso
H22D H 0.0322(7) -0.1434(12) 0.0000(6) 0.108(9) Uiso
H23D H -0.0210(7) -0.2173(12) 0.0350(6) 0.108(9) Uiso

loop_
_atom_site_aniso_label
_atom_site_aniso_U_11
_atom_site_aniso_U_22
_atom_site_aniso_U_33
_atom_site_aniso_U_23
_atom_site_aniso_U_13
_atom_site_aniso_U_12
Hg 0.0313(1) 0.0345(1) 0.0396(1) 0.00000 0.00617(9) 0.00000
N1A 0.042(2) 0.041(1) 0.058(3) 0.003(2) 0.004(2) 0.005(2)
C2A 0.034(2) 0.036(2) 0.043(2) 0.003(2) 0.009(2) -0.002(2)
N2A 0.033(2) 0.038(2) 0.041(2) -0.000(2) 0.001(2) 0.004(2)
N3A 0.039(2) 0.046(2) 0.048(2 -0.001(2) 0.000(2) -0.000(2)
C4A 0.043(3) 0.044(2) 0.048(3) -0.001(2) 0.000(2) -0.004(2)
C5A 0.063(4) 0.039(3) 0.066(4) -0.000(3) 0.009(3) -0.004(3)
C6A 0.055(3) 0.039(3) 0.068(4) -0.000(3) 0.003(3) 0.009(2)
S1B 0.0468(7) 0.0361(6) 0.0443(6) 0.0028(5) 0.0083(5) 0.0052(5)
O1B 0.063(3) 0.039(2) 0.062(2) -0.002(2) 0.005(2) -0.003(2)
O2B 0.074(3) 0.052(2) 0.052(2) 0.010(2) 0.016(2) 0.008(2)
C1B 0.038(2) 0.050(3) 0.053(3) -0.008(2) 0.000(2) 0.010(2)
C2B 0.044(3) 0.082(4) 0.055(3) 0.003(3) 0.016(3) 0.004(3)
C3B 0.050(4) 0.134(7) 0.070(4) -0.019(5) 0.022(4) -0.004(5)
C4B 0.053(4) 0.132(9) 0.084(5) -0.059(6) 0.014(4) 0.001(5)
N4B 0.052(4) 0.217(14) 0.183(11) -0.098(9) 0.046(6) -0.005(6)
C5B 0.049(4) 0.096(6) 0.121(7) -0.057(6) -0.026(4) 0.038(4)
C6B 0.056(4) 0.060(4) 0.075(4) -0.012(3) -0.009(3) 0.023(3)
S1D 0.110(2) 0.076(1) 0.0634(10) 0.0039(9) 0.0475(11) 0.0159(12)
O1D 0.082(4) 0.078(3) 0.078(3) -0.010(3) 0.041(3) 0.008(3)
C1D 0.082(6) 0.130(7) 0.081(5) -0.009(6) 0.032(5) 0.038(6)
C2D 0.120(9) 0.105(7) 0.105(7) -0.033(6) 0.046(7) -0.016(7)

loop_
_geom_bond_atom_site_label_1
_geom_bond_atom_site_label_2
_geom_bond_distance
Hg N2A 2.087(4)
C2A N1A 1.360(7)
C6A N1A 1.342(8)
N1A C2A 1.360(7)
N2A C2A 1.399(6)
N3A C2A 1.357(6)
S1B N2A 1.654(4)
C4A N3A 1.363(7)
H4A C4A 0.960
C5A C4A 1.379(9)
H5A C5A 0.960
C6A C5A 1.414(9)
H6A C6A 0.960
O1B S1B 1.463(4)
O2B S1B 1.453(5)
C1B S1B 1.775(7)
C2B C1B 1.393(10)
C6B C1B 1.413(9)
H2B C2B 0.960
C3B C2B 1.395(12)
H3B C3B 0.960
C4B C3B 1.394(13)
N4B C4B 1.383(14)
C5B C4B 1.387(16)
H41B N4B 0.900
H42B N4B 0.900
H5B C5B 0.960
C6B C5B 1.420(13)
H6B C6B 0.960
O1D S1D 1.515(6)
C1D S1D 1.801(11)
C2D S1D 1.788(10)
H11D C1D 0.960
H12D C1D 0.960
H13D C1D 0.960
H21D C2D 0.960
H22D C2D 0.960
H23D C2D 0.960
